data_4024100
loop_
_publ_author_name
'Nathalie Lebrasseur'
'Julien Gagnepain'
'Aur\'elie Ozanne-Beaudenon'
'Jean-Michel L\'eger'
'St\'ephane Quideau'

_publ_section_title
;
 Efficient Access to Orthoquinols and Their [4 + 2] Cyclodimers
 via SIBX-Mediated Hydroxylative Phenol Dearomatization
;
_journal_name_full 'Journal of Organic Chemistry'
_journal_page_first 6280
_journal_page_last 6283
_journal_paper_doi 10.1021/jo0708893
_journal_volume 72
_journal_year 2007
_chemical_formula_sum 'C19 H22 O4'
_chemical_formula_weight 314.37
_chemical_name_systematic
; 
 ? 
;
_space_group_IT_number 4
_symmetry_cell_setting monoclinic
_symmetry_space_group_name_Hall 'P 2yb'
_symmetry_space_group_name_H-M 'P 1 21 1'
_atom_sites_solution_hydrogens geom
_atom_sites_solution_primary direct
_atom_sites_solution_secondary difmap
_audit_creation_method SHELXL-97
_cell_angle_alpha 90.00
_cell_angle_beta 103.874(12)
_cell_angle_gamma 90.00
_cell_formula_units_Z 2
_cell_length_a 9.7950(16)
_cell_length_b 8.6370(18)
_cell_length_c 9.8360(15)
_cell_measurement_temperature 296(2)
_cell_volume 807.8(2)
_computing_structure_refinement 'SHELXL-97 (Sheldrick, 1997)'
_computing_structure_solution 'SHELXS-97 (Sheldrick, 1990)'
_diffrn_ambient_temperature 296(2)
_diffrn_measured_fraction_theta_full 0.995
_diffrn_measured_fraction_theta_max 0.995
_diffrn_radiation_monochromator graphite
_diffrn_radiation_source 'fine-focus sealed tube'
_diffrn_radiation_type CuK\a
_diffrn_radiation_wavelength 1.54180
_diffrn_reflns_av_R_equivalents 0.0000
_diffrn_reflns_av_sigmaI/netI 0.0294
_diffrn_reflns_limit_h_max 11
_diffrn_reflns_limit_h_min -11
_diffrn_reflns_limit_k_max 10
_diffrn_reflns_limit_k_min 0
_diffrn_reflns_limit_l_max 11
_diffrn_reflns_limit_l_min 0
_diffrn_reflns_number 1468
_diffrn_reflns_theta_full 64.83
_diffrn_reflns_theta_max 64.83
_diffrn_reflns_theta_min 4.63
_exptl_absorpt_coefficient_mu 0.727
_exptl_absorpt_correction_T_max 0.9308
_exptl_absorpt_correction_T_min 0.8682
_exptl_crystal_density_diffrn 1.292
_exptl_crystal_density_method 'not measured'
_exptl_crystal_F_000 336
_exptl_crystal_size_max 0.20
_exptl_crystal_size_mid 0.10
_exptl_crystal_size_min 0.10
_refine_diff_density_max 0.179
_refine_diff_density_min -0.111
_refine_diff_density_rms 0.029
_refine_ls_abs_structure_details 'Flack H D (1983), Acta Cryst. A39, 876-881'
_refine_ls_abs_structure_Flack 0.1(3)
_refine_ls_extinction_coef 0.020(2)
_refine_ls_extinction_expression Fc^*^=kFc[1+0.001xFc^2^\l^3^/sin(2\q)]^-1/4^
_refine_ls_extinction_method SHELXL
_refine_ls_goodness_of_fit_ref 1.053
_refine_ls_hydrogen_treatment mixed
_refine_ls_matrix_type full
_refine_ls_number_parameters 208
_refine_ls_number_reflns 1468
_refine_ls_number_restraints 1
_refine_ls_restrained_S_all 1.053
_refine_ls_R_factor_all 0.0422
_refine_ls_R_factor_gt 0.0315
_refine_ls_shift/su_max 0.001
_refine_ls_shift/su_mean 0.000
_refine_ls_structure_factor_coef Fsqd
_refine_ls_weighting_details 'calc w=1/[\s^2^(Fo^2^)+(0.0365P)^2^+0.1549P] where P=(Fo^2^+2Fc^2^)/3'
_refine_ls_weighting_scheme calc
_refine_ls_wR_factor_gt 0.0711
_refine_ls_wR_factor_ref 0.0780
_reflns_number_gt 1250
_reflns_number_total 1468
_reflns_threshold_expression >2sigma(I)
_cod_data_source_file jo0708893si20070427_125151.cif
_cod_data_source_block jge33
_cod_original_sg_symbol_H-M 'P 21'
_cod_database_code 4024100

loop_
_symmetry_equiv_pos_as_xyz
'x, y, z'
'-x, y+1/2, -z'

loop_
_atom_site_label
_atom_site_type_symbol
_atom_site_fract_x
_atom_site_fract_y
_atom_site_fract_z
_atom_site_U_iso_or_equiv
_atom_site_adp_type
_atom_site_occupancy
_atom_site_symmetry_multiplicity
_atom_site_calc_flag
_atom_site_refinement_flags
_atom_site_disorder_assembly
_atom_site_disorder_group
C1 C -0.1390(3) 0.1838(3) 0.1726(3) 0.0334(6) Uani 1 1 d . . .
C2 C -0.2771(3) 0.1469(3) 0.0676(3) 0.0335(7) Uani 1 1 d . . .
C3 C -0.3077(3) -0.0162(3) 0.0394(3) 0.0324(6) Uani 1 1 d . . .
C4 C -0.2550(3) -0.1198(3) 0.1396(3) 0.0309(6) Uani 1 1 d . . .
C5 C -0.1895(3) -0.0723(3) 0.2899(2) 0.0290(6) Uani 1 1 d . . .
H5 H -0.1151 -0.1474 0.3279 0.035 Uiso 1 1 calc R . .
C6 C -0.1210(3) 0.0918(3) 0.3100(2) 0.0283(6) Uani 1 1 d . . .
H6 H -0.0198 0.0771 0.3482 0.034 Uiso 1 1 calc R . .
O7 O -0.1360(2) 0.3468(2) 0.1976(2) 0.0479(6) Uani 1 1 d . . .
H7 H -0.2029 0.3878 0.1433 0.072 Uiso 1 1 calc R . .
C8 C -0.0189(3) 0.1465(5) 0.1021(3) 0.0487(8) Uani 1 1 d . . .
H8A H -0.0374 0.1947 0.0116 0.073 Uiso 1 1 calc R . .
H8B H -0.0123 0.0364 0.0918 0.073 Uiso 1 1 calc R . .
H8C H 0.0681 0.1851 0.1590 0.073 Uiso 1 1 calc R . .
O9 O -0.3447(2) 0.2536(3) 0.0010(2) 0.0497(6) Uani 1 1 d . . .
C10 C -0.3902(3) -0.0589(4) -0.1058(3) 0.0439(7) Uani 1 1 d . . .
H10A H -0.3286 -0.1060 -0.1564 0.066 Uiso 1 1 calc R . .
H10B H -0.4313 0.0326 -0.1541 0.066 Uiso 1 1 calc R . .
H10C H -0.4633 -0.1306 -0.0993 0.066 Uiso 1 1 calc R . .
C11 C -0.2611(4) -0.2906(3) 0.1065(3) 0.0457(8) Uani 1 1 d . . .
H11A H -0.3575 -0.3231 0.0782 0.069 Uiso 1 1 calc R . .
H11B H -0.2142 -0.3475 0.1882 0.069 Uiso 1 1 calc R . .
H11C H -0.2155 -0.3100 0.0320 0.069 Uiso 1 1 calc R . .
C12 C -0.3051(3) -0.0869(3) 0.3809(3) 0.0323(6) Uani 1 1 d . . .
C13 C -0.2202(3) -0.0633(4) 0.5318(3) 0.0339(6) Uani 1 1 d . . .
C14 C -0.1420(3) 0.0910(3) 0.5591(3) 0.0333(6) Uani 1 1 d . . .
C15 C -0.1776(3) 0.1819(3) 0.4212(2) 0.0309(6) Uani 1 1 d . . .
H15 H -0.1375 0.2863 0.4343 0.037 Uiso 1 1 calc R . .
C16 C -0.3349(3) 0.1886(4) 0.3713(3) 0.0322(6) Uani 1 1 d . . .
H16 H -0.3830 0.2823 0.3563 0.039 Uiso 1 1 calc R . .
C17 C -0.4014(3) 0.0544(4) 0.3498(3) 0.0333(6) Uani 1 1 d . . .
C18 C -0.5589(3) 0.0351(4) 0.2970(3) 0.0486(8) Uani 1 1 d . . .
H18A H -0.6029 0.1351 0.2854 0.073 Uiso 1 1 calc R . .
H18B H -0.5947 -0.0242 0.3634 0.073 Uiso 1 1 calc R . .
H18C H -0.5789 -0.0179 0.2086 0.073 Uiso 1 1 calc R . .
C19 C -0.3793(3) -0.2421(4) 0.3684(3) 0.0436(7) Uani 1 1 d . . .
H19A H -0.4348 -0.2482 0.4365 0.065 Uiso 1 1 calc R . .
H19B H -0.3107 -0.3237 0.3847 0.065 Uiso 1 1 calc R . .
H19C H -0.4393 -0.2526 0.2761 0.065 Uiso 1 1 calc R . .
O20 O -0.2116(2) -0.1608(3) 0.6223(2) 0.0545(6) Uani 1 1 d . . .
O21 O 0.00590(18) 0.0585(3) 0.5942(2) 0.0420(5) Uani 1 1 d . . .
H21 H 0.0240 -0.0042 0.6586 0.063 Uiso 1 1 calc R . .
C22 C -0.1817(3) 0.1774(4) 0.6794(3) 0.0473(8) Uani 1 1 d . . .
H22A H -0.1581 0.1152 0.7626 0.071 Uiso 1 1 calc R . .
H22B H -0.2810 0.1979 0.6556 0.071 Uiso 1 1 calc R . .
H22C H -0.1311 0.2735 0.6955 0.071 Uiso 1 1 calc R . .

loop_
_atom_site_aniso_label
_atom_site_aniso_U_11
_atom_site_aniso_U_22
_atom_site_aniso_U_33
_atom_site_aniso_U_23
_atom_site_aniso_U_13
_atom_site_aniso_U_12
C1 0.0407(15) 0.0283(15) 0.0305(14) -0.0008(12) 0.0070(11) -0.0074(13)
C2 0.0377(16) 0.0354(17) 0.0275(13) 0.0035(12) 0.0082(11) 0.0023(13)
C3 0.0334(15) 0.0349(16) 0.0291(13) -0.0045(12) 0.0077(11) 0.0003(12)
C4 0.0333(14) 0.0290(16) 0.0315(14) -0.0021(12) 0.0100(11) -0.0004(12)
C5 0.0307(13) 0.0254(14) 0.0292(13) -0.0007(12) 0.0038(10) 0.0023(12)
C6 0.0283(13) 0.0312(16) 0.0237(13) 0.0004(11) 0.0029(10) -0.0015(11)
O7 0.0687(15) 0.0310(11) 0.0374(12) 0.0022(10) -0.0002(10) -0.0095(10)
C8 0.0443(17) 0.068(2) 0.0358(15) -0.0046(16) 0.0144(12) -0.0134(17)
O9 0.0583(14) 0.0416(13) 0.0425(12) 0.0054(11) -0.0007(10) 0.0064(12)
C10 0.0459(15) 0.0482(19) 0.0341(14) -0.0054(14) 0.0027(12) -0.0048(15)
C11 0.060(2) 0.0321(18) 0.0441(17) -0.0075(13) 0.0103(15) -0.0018(14)
C12 0.0338(14) 0.0328(15) 0.0293(13) 0.0035(12) 0.0056(11) -0.0030(12)
C13 0.0346(14) 0.0397(17) 0.0274(13) 0.0037(13) 0.0077(11) -0.0010(13)
C14 0.0326(14) 0.0408(18) 0.0251(13) -0.0002(11) 0.0043(10) -0.0028(12)
C15 0.0364(14) 0.0283(14) 0.0265(12) -0.0002(12) 0.0049(10) 0.0013(12)
C16 0.0354(15) 0.0358(16) 0.0250(13) 0.0014(12) 0.0065(11) 0.0093(13)
C17 0.0300(14) 0.0423(17) 0.0273(13) -0.0035(13) 0.0064(10) 0.0020(13)
C18 0.0338(15) 0.057(2) 0.0527(18) -0.0008(17) 0.0052(13) 0.0031(16)
C19 0.0440(17) 0.0399(17) 0.0464(17) -0.0027(15) 0.0101(13) -0.0108(15)
O20 0.0739(15) 0.0470(14) 0.0360(11) 0.0163(11) 0.0001(10) -0.0151(12)
O21 0.0344(10) 0.0498(13) 0.0373(10) 0.0091(11) -0.0005(8) 0.0005(10)
C22 0.0552(18) 0.054(2) 0.0339(15) -0.0065(16) 0.0124(13) -0.0049(17)

loop_
_atom_type_symbol
_atom_type_description
_atom_type_scat_dispersion_real
_atom_type_scat_dispersion_imag
_atom_type_scat_source
C C 0.0181 0.0091 'International Tables Vol C Tables 4.2.6.8 and 6.1.1.4'
H H 0.0000 0.0000 'International Tables Vol C Tables 4.2.6.8 and 6.1.1.4'
O O 0.0492 0.0322 'International Tables Vol C Tables 4.2.6.8 and 6.1.1.4'

loop_
_geom_angle_atom_site_label_1
_geom_angle_atom_site_label_2
_geom_angle_atom_site_label_3
_geom_angle
_geom_angle_site_symmetry_1
_geom_angle_site_symmetry_3
_geom_angle_publ_flag
O7 C1 C2 107.5(2) . . ?
O7 C1 C8 107.3(3) . . ?
C2 C1 C8 107.6(2) . . ?
O7 C1 C6 111.3(2) . . ?
C2 C1 C6 112.5(2) . . ?
C8 C1 C6 110.4(2) . . ?
O9 C2 C3 124.4(3) . . ?
O9 C2 C1 118.8(3) . . ?
C3 C2 C1 116.1(2) . . ?
C4 C3 C2 118.8(2) . . ?
C4 C3 C10 123.9(3) . . ?
C2 C3 C10 117.2(3) . . ?
C3 C4 C11 120.4(3) . . ?
C3 C4 C5 122.3(2) . . ?
C11 C4 C5 117.3(2) . . ?
C4 C5 C6 115.9(2) . . ?
C4 C5 C12 109.3(2) . . ?
C6 C5 C12 109.8(2) . . ?
C1 C6 C15 112.0(2) . . ?
C1 C6 C5 113.7(2) . . ?
C15 C6 C5 109.3(2) . . ?
C19 C12 C17 115.4(2) . . ?
C19 C12 C13 109.5(2) . . ?
C17 C12 C13 104.7(2) . . ?
C19 C12 C5 114.3(2) . . ?
C17 C12 C5 108.0(2) . . ?
C13 C12 C5 103.75(19) . . ?
O20 C13 C14 122.1(2) . . ?
O20 C13 C12 123.0(3) . . ?
C14 C13 C12 114.8(2) . . ?
O21 C14 C22 109.9(2) . . ?
O21 C14 C13 107.8(2) . . ?
C22 C14 C13 110.7(2) . . ?
O21 C14 C15 108.4(2) . . ?
C22 C14 C15 112.9(2) . . ?
C13 C14 C15 107.0(2) . . ?
C16 C15 C14 107.9(2) . . ?
C16 C15 C6 107.6(2) . . ?
C14 C15 C6 108.9(2) . . ?
C17 C16 C15 116.5(3) . . ?
C16 C17 C18 125.0(3) . . ?
C16 C17 C12 114.3(2) . . ?
C18 C17 C12 120.7(3) . . ?

loop_
_geom_bond_atom_site_label_1
_geom_bond_atom_site_label_2
_geom_bond_distance
_geom_bond_site_symmetry_2
_geom_bond_publ_flag
C1 O7 1.428(4) . ?
C1 C2 1.526(4) . ?
C1 C8 1.536(4) . ?
C1 C6 1.541(4) . ?
C2 O9 1.228(3) . ?
C2 C3 1.454(4) . ?
C3 C4 1.339(4) . ?
C3 C10 1.509(4) . ?
C4 C11 1.509(4) . ?
C4 C5 1.520(3) . ?
C5 C6 1.560(4) . ?
C5 C12 1.608(4) . ?
C6 C15 1.549(4) . ?
C12 C19 1.516(4) . ?
C12 C17 1.528(4) . ?
C12 C13 1.531(4) . ?
C13 O20 1.214(3) . ?
C13 C14 1.529(4) . ?
C14 O21 1.434(3) . ?
C14 C22 1.526(4) . ?
C14 C15 1.534(3) . ?
C15 C16 1.501(4) . ?
C16 C17 1.322(4) . ?
C17 C18 1.514(4) . ?

loop_
_geom_torsion_atom_site_label_1
_geom_torsion_atom_site_label_2
_geom_torsion_atom_site_label_3
_geom_torsion_atom_site_label_4
_geom_torsion
_geom_torsion_site_symmetry_1
_geom_torsion_site_symmetry_2
_geom_torsion_site_symmetry_3
_geom_torsion_site_symmetry_4
_geom_torsion_publ_flag
O7 C1 C2 O9 15.3(3) . . . . ?
C8 C1 C2 O9 -100.0(3) . . . . ?
C6 C1 C2 O9 138.2(3) . . . . ?
O7 C1 C2 C3 -173.5(2) . . . . ?
C8 C1 C2 C3 71.1(3) . . . . ?
C6 C1 C2 C3 -50.7(3) . . . . ?
O9 C2 C3 C4 -161.3(3) . . . . ?
C1 C2 C3 C4 28.2(4) . . . . ?
O9 C2 C3 C10 22.5(4) . . . . ?
C1 C2 C3 C10 -148.0(2) . . . . ?
C2 C3 C4 C11 -168.6(3) . . . . ?
C10 C3 C4 C11 7.3(4) . . . . ?
C2 C3 C4 C5 12.4(4) . . . . ?
C10 C3 C4 C5 -171.7(3) . . . . ?
C3 C4 C5 C6 -28.5(4) . . . . ?
C11 C4 C5 C6 152.5(2) . . . . ?
C3 C4 C5 C12 96.2(3) . . . . ?
C11 C4 C5 C12 -82.8(3) . . . . ?
O7 C1 C6 C15 28.7(3) . . . . ?
C2 C1 C6 C15 -92.0(3) . . . . ?
C8 C1 C6 C15 147.9(2) . . . . ?
O7 C1 C6 C5 153.2(2) . . . . ?
C2 C1 C6 C5 32.5(3) . . . . ?
C8 C1 C6 C5 -87.6(3) . . . . ?
C4 C5 C6 C1 3.4(3) . . . . ?
C12 C5 C6 C1 -121.1(2) . . . . ?
C4 C5 C6 C15 129.4(2) . . . . ?
C12 C5 C6 C15 4.9(2) . . . . ?
C4 C5 C12 C19 51.4(3) . . . . ?
C6 C5 C12 C19 179.6(2) . . . . ?
C4 C5 C12 C17 -78.5(3) . . . . ?
C6 C5 C12 C17 49.6(2) . . . . ?
C4 C5 C12 C13 170.7(2) . . . . ?
C6 C5 C12 C13 -61.1(3) . . . . ?
C19 C12 C13 O20 3.1(4) . . . . ?
C17 C12 C13 O20 127.4(3) . . . . ?
C5 C12 C13 O20 -119.4(3) . . . . ?
C19 C12 C13 C14 -178.9(2) . . . . ?
C17 C12 C13 C14 -54.6(3) . . . . ?
C5 C12 C13 C14 58.6(3) . . . . ?
O20 C13 C14 O21 63.3(3) . . . . ?
C12 C13 C14 O21 -114.7(2) . . . . ?
O20 C13 C14 C22 -56.9(4) . . . . ?
C12 C13 C14 C22 125.1(3) . . . . ?
O20 C13 C14 C15 179.7(3) . . . . ?
C12 C13 C14 C15 1.7(3) . . . . ?
O21 C14 C15 C16 169.3(2) . . . . ?
C22 C14 C15 C16 -68.8(3) . . . . ?
C13 C14 C15 C16 53.2(3) . . . . ?
O21 C14 C15 C6 52.8(3) . . . . ?
C22 C14 C15 C6 174.8(2) . . . . ?
C13 C14 C15 C6 -63.2(3) . . . . ?
C1 C6 C15 C16 69.3(3) . . . . ?
C5 C6 C15 C16 -57.6(3) . . . . ?
C1 C6 C15 C14 -174.1(2) . . . . ?
C5 C6 C15 C14 59.0(3) . . . . ?
C14 C15 C16 C17 -58.5(3) . . . . ?
C6 C15 C16 C17 58.8(3) . . . . ?
C15 C16 C17 C18 -178.7(2) . . . . ?
C15 C16 C17 C12 0.4(3) . . . . ?
C19 C12 C17 C16 175.3(3) . . . . ?
C13 C12 C17 C16 54.8(3) . . . . ?
C5 C12 C17 C16 -55.3(3) . . . . ?
C19 C12 C17 C18 -5.6(4) . . . . ?
C13 C12 C17 C18 -126.1(3) . . . . ?
C5 C12 C17 C18 123.8(3) . . . . ?

loop_
_cod_related_entry_id
_cod_related_entry_database
_cod_related_entry_code
1 ChemSpider 30658835
